data_7201731
loop_
_publ_author_name
'Venkatesan, Koushik'
'Kouwer, Paul H. J.'
'Yagi, Shigeyuki'
'M\"uller, Peter'
'Swager, Timothy M.'

_publ_section_title
;
 Columnar mesophases from half-discoid platinum cyclometalated
 metallomesogens
;
_journal_issue 4
_journal_name_full 'Journal of Materials Chemistry'
_journal_page_first 400
_journal_paper_doi 10.1039/b714291a
_journal_volume 18
_journal_year 2008
_chemical_formula_sum 'C35 H37 N O10 Pt'
_chemical_formula_weight 826.75
_chemical_name_systematic
;
?
;
_space_group_IT_number 2
_symmetry_cell_setting triclinic
_symmetry_space_group_name_Hall '-P 1'
_symmetry_space_group_name_H-M 'P -1'
_atom_sites_solution_hydrogens geom
_atom_sites_solution_primary direct
_atom_sites_solution_secondary difmap
_audit_creation_method SHELXL-97
_cell_angle_alpha 93.617(4)
_cell_angle_beta 104.214(4)
_cell_angle_gamma 98.912(4)
_cell_formula_units_Z 2
_cell_length_a 10.484(3)
_cell_length_b 10.860(3)
_cell_length_c 14.752(3)
_cell_measurement_reflns_used 9981
_cell_measurement_temperature 100(2)
_cell_measurement_theta_max 0.00
_cell_measurement_theta_min 0.00
_cell_volume 1599.5(7)
_computing_cell_refinement 'SAINT 7 (Bruker-AXS, 2005)'
_computing_data_collection 'SMART 5 (Bruker-AXS, 2003)'
_computing_data_reduction 'SAINT 7 (Bruker-AXS, 2005)'
_computing_molecular_graphics 'Bruker SHELXTL'
_computing_publication_material 'Bruker SHELXTL'
_computing_structure_refinement 'SHELXL-97 (Sheldrick, 1997)'
_computing_structure_solution 'SHELXS-97 (Sheldrick, 1990)'
_diffrn_ambient_temperature 100(2)
_diffrn_detector_area_resol_mean 8.3
_diffrn_measured_fraction_theta_full 0.997
_diffrn_measured_fraction_theta_max 0.997
_diffrn_measurement_device_type 'Bruker Smart APEX CCD'
_diffrn_measurement_method 'omega and phi scans'
_diffrn_radiation_monochromator graphite
_diffrn_radiation_source 'fine-focus sealed tube'
_diffrn_radiation_type MoK\a
_diffrn_radiation_wavelength 0.71073
_diffrn_reflns_av_R_equivalents 0.0312
_diffrn_reflns_av_sigmaI/netI 0.0256
_diffrn_reflns_limit_h_max 14
_diffrn_reflns_limit_h_min -14
_diffrn_reflns_limit_k_max 14
_diffrn_reflns_limit_k_min -15
_diffrn_reflns_limit_l_max 20
_diffrn_reflns_limit_l_min -20
_diffrn_reflns_number 35584
_diffrn_reflns_theta_full 29.57
_diffrn_reflns_theta_max 29.57
_diffrn_reflns_theta_min 1.43
_diffrn_standards_decay_% 0
_diffrn_standards_interval_count 0
_diffrn_standards_interval_time 0
_diffrn_standards_number 0
_exptl_absorpt_coefficient_mu 4.448
_exptl_absorpt_correction_T_max 0.6647
_exptl_absorpt_correction_T_min 0.4699
_exptl_absorpt_correction_type multi-scan
_exptl_absorpt_process_details 'SADABS (Sheldrick, 2005)'
_exptl_crystal_colour yellow
_exptl_crystal_density_diffrn 1.717
_exptl_crystal_density_method 'not measured'
_exptl_crystal_description block
_exptl_crystal_F_000 824
_exptl_crystal_size_max 0.20
_exptl_crystal_size_mid 0.10
_exptl_crystal_size_min 0.10
_refine_diff_density_max 1.905
_refine_diff_density_min -1.205
_refine_diff_density_rms 0.104
_refine_ls_extinction_method none
_refine_ls_goodness_of_fit_ref 1.077
_refine_ls_hydrogen_treatment constr
_refine_ls_matrix_type full
_refine_ls_number_parameters 433
_refine_ls_number_reflns 8951
_refine_ls_number_restraints 81
_refine_ls_restrained_S_all 1.072
_refine_ls_R_factor_all 0.0225
_refine_ls_R_factor_gt 0.0203
_refine_ls_shift/su_max 0.002
_refine_ls_shift/su_mean 0.000
_refine_ls_structure_factor_coef Fsqd
_refine_ls_weighting_details 'calc w=1/[\s^2^(Fo^2^)+(0.0302P)^2^+0.3865P] where P=(Fo^2^+2Fc^2^)/3'
_refine_ls_weighting_scheme calc
_refine_ls_wR_factor_gt 0.0505
_refine_ls_wR_factor_ref 0.0516
_reflns_number_gt 8435
_reflns_number_total 8951
_reflns_threshold_expression >2sigma(I)
_cod_data_source_file b714291a.txt
_cod_data_source_block 4a
_cod_depositor_comments
;
The following automatic conversions were performed:
'_symmetry_cell_setting' value 'Triclinic' changed to 'triclinic'
according to '/home/saulius/struct/CIF-dictionaries/cif_core.dic'
dictionary named 'cif_core.dic' version 2.4.1 from 2010-06-29.

Automatic conversion script
Id: cif_fix_enum 1527 2010-12-29 10:47:43Z saulius 
;
_cod_original_cell_volume 1599.5(6)
_cod_original_sg_symbol_H-M P-1
_cod_database_code 7201731

loop_
_symmetry_equiv_pos_as_xyz
'x, y, z'
'-x, -y, -z'

loop_
_atom_site_label
_atom_site_type_symbol
_atom_site_fract_x
_atom_site_fract_y
_atom_site_fract_z
_atom_site_U_iso_or_equiv
_atom_site_adp_type
_atom_site_occupancy
_atom_site_symmetry_multiplicity
_atom_site_calc_flag
_atom_site_refinement_flags
_atom_site_disorder_assembly
_atom_site_disorder_group
Pt1 Pt 0.544560(7) 0.711426(6) 0.560645(5) 0.01317(3) Uani 1 1 d . . .
O1 O 0.47784(15) 0.72078(14) 0.41609(10) 0.0176(3) Uani 1 1 d . . .
O2 O 0.42582(15) 0.82908(14) 0.58671(10) 0.0165(3) Uani 1 1 d . . .
O6 O 0.07178(15) 1.21658(14) 0.50257(11) 0.0202(3) Uani 1 1 d . . .
O7 O 0.12684(15) 1.25292(14) 0.69195(11) 0.0209(3) Uani 1 1 d . . .
O8 O 0.27361(16) 1.11003(15) 0.80098(11) 0.0217(3) Uani 1 1 d . . .
O9 O 0.91104(15) 0.56718(14) 0.82546(10) 0.0185(3) Uani 1 1 d . . .
O10 O 0.83765(16) 0.67096(15) 0.97089(10) 0.0231(3) Uani 1 1 d . . .
N1 N 0.67075(17) 0.59681(16) 0.54789(12) 0.0144(3) Uani 1 1 d . . .
C7 C 0.4091(2) 0.80155(19) 0.37942(14) 0.0157(4) Uani 1 1 d . . .
C6 C 0.3826(2) 0.7996(2) 0.27499(14) 0.0178(4) Uani 1 1 d U . .
C1 C 0.4403(2) 0.7176(2) 0.22769(15) 0.0206(4) Uani 1 1 d U . .
H1 H 0.4945 0.6648 0.2619 0.025 Uiso 1 1 calc R . .
C2 C 0.4190(2) 0.7129(2) 0.13073(15) 0.0239(4) Uani 1 1 d U . .
O3 O 0.47175(19) 0.63513(17) 0.07933(11) 0.0300(4) Uani 1 1 d U . .
C16 C 0.5524(3) 0.5546(2) 0.13079(18) 0.0315(5) Uani 1 1 d U . .
H16A H 0.6322 0.6055 0.1739 0.047 Uiso 1 1 calc R . .
H16B H 0.5794 0.4989 0.0868 0.047 Uiso 1 1 calc R . .
H16C H 0.5008 0.5043 0.1669 0.047 Uiso 1 1 calc R . .
C3 C 0.3386(3) 0.7904(2) 0.07964(15) 0.0264(5) Uani 1 1 d U . .
O4 O 0.3241(2) 0.79033(17) -0.01601(11) 0.0338(4) Uani 1 1 d U . .
C17 C 0.2081(3) 0.7048(3) -0.07090(18) 0.0458(8) Uani 1 1 d U . .
H17A H 0.2172 0.6189 -0.0575 0.069 Uiso 1 1 calc R . .
H17B H 0.1998 0.7119 -0.1379 0.069 Uiso 1 1 calc R . .
H17C H 0.1281 0.7254 -0.0547 0.069 Uiso 1 1 calc R . .
C4 C 0.2781(2) 0.8704(2) 0.12652(16) 0.0252(5) Uani 1 1 d U . .
O5 O 0.1996(2) 0.94220(17) 0.07213(12) 0.0321(4) Uani 1 1 d U . .
C18 C 0.1183(3) 1.0070(2) 0.11685(18) 0.0310(5) Uani 1 1 d U . .
H18A H 0.0561 0.9460 0.1384 0.047 Uiso 1 1 calc R . .
H18B H 0.0677 1.0558 0.0718 0.047 Uiso 1 1 calc R . .
H18C H 0.1756 1.0636 0.1708 0.047 Uiso 1 1 calc R . .
C5 C 0.3006(2) 0.8756(2) 0.22438(15) 0.0217(4) Uani 1 1 d . . .
H5 H 0.2603 0.9308 0.2564 0.026 Uiso 1 1 calc R . .
C8 C 0.3597(2) 0.88811(19) 0.43047(14) 0.0164(4) Uani 1 1 d . . .
H8 H 0.3180 0.9485 0.3959 0.020 Uiso 1 1 calc R . .
C9 C 0.36488(19) 0.89552(18) 0.52619(14) 0.0150(4) Uani 1 1 d . . .
C10 C 0.2972(2) 0.98762(19) 0.56730(14) 0.0153(4) Uani 1 1 d . . .
C11 C 0.2130(2) 1.05694(19) 0.51079(14) 0.0167(4) Uani 1 1 d . . .
H11 H 0.1953 1.0440 0.4443 0.020 Uiso 1 1 calc R . .
C12 C 0.1556(2) 1.14476(18) 0.55248(15) 0.0160(4) Uani 1 1 d . . .
C13 C 0.1809(2) 1.16375(18) 0.65019(15) 0.0164(4) Uani 1 1 d . . .
C14 C 0.2607(2) 1.09038(19) 0.70666(14) 0.0169(4) Uani 1 1 d . . .
C15 C 0.3194(2) 1.00392(19) 0.66500(14) 0.0168(4) Uani 1 1 d . . .
H15 H 0.3750 0.9556 0.7032 0.020 Uiso 1 1 calc R . .
C19 C 0.0270(2) 1.1833(2) 0.40301(16) 0.0220(4) Uani 1 1 d . . .
H19A H 0.1039 1.1948 0.3758 0.033 Uiso 1 1 calc R . .
H19B H -0.0359 1.2370 0.3751 0.033 Uiso 1 1 calc R . .
H19C H -0.0175 1.0954 0.3900 0.033 Uiso 1 1 calc R . .
C20 C -0.0094(2) 1.2072(2) 0.69190(17) 0.0241(4) Uani 1 1 d . . .
H20A H -0.0652 1.1923 0.6270 0.036 Uiso 1 1 calc R . .
H20B H -0.0415 1.2695 0.7276 0.036 Uiso 1 1 calc R . .
H20C H -0.0144 1.1286 0.7211 0.036 Uiso 1 1 calc R . .
C21 C 0.3356(3) 1.0215(2) 0.85757(16) 0.0263(5) Uani 1 1 d . . .
H21A H 0.2865 0.9365 0.8343 0.039 Uiso 1 1 calc R . .
H21B H 0.3342 1.0407 0.9231 0.039 Uiso 1 1 calc R . .
H21C H 0.4283 1.0270 0.8538 0.039 Uiso 1 1 calc R . .
C22 C 0.6791(2) 0.54849(19) 0.46359(14) 0.0162(4) Uani 1 1 d . . .
H22 H 0.6209 0.5690 0.4086 0.019 Uiso 1 1 calc R . .
C23 C 0.7686(2) 0.4702(2) 0.45316(15) 0.0184(4) Uani 1 1 d . . .
C24 C 0.8517(2) 0.4409(2) 0.53518(15) 0.0187(4) Uani 1 1 d . . .
H24 H 0.9144 0.3875 0.5314 0.022 Uiso 1 1 calc R . .
C25 C 0.8430(2) 0.48950(19) 0.62280(15) 0.0179(4) Uani 1 1 d . . .
H25 H 0.8998 0.4690 0.6785 0.021 Uiso 1 1 calc R . .
C26 C 0.7517(2) 0.56803(18) 0.62918(14) 0.0152(4) Uani 1 1 d . . .
C27 C 0.7262(2) 0.62773(18) 0.71422(14) 0.0146(4) Uani 1 1 d . . .
C28 C 0.6202(2) 0.69738(19) 0.69491(14) 0.0149(4) Uani 1 1 d . . .
C29 C 0.5828(2) 0.7507(2) 0.77081(14) 0.0174(4) Uani 1 1 d . . .
H29 H 0.5101 0.7950 0.7592 0.021 Uiso 1 1 calc R . .
C30 C 0.6499(2) 0.7402(2) 0.86337(14) 0.0186(4) Uani 1 1 d . . .
H30 H 0.6211 0.7754 0.9139 0.022 Uiso 1 1 calc R . .
C31 C 0.7587(2) 0.67875(19) 0.88203(14) 0.0174(4) Uani 1 1 d . . .
C32 C 0.7970(2) 0.62082(19) 0.80729(14) 0.0163(4) Uani 1 1 d . . .
C33 C 0.8062(2) 0.7383(2) 1.04683(15) 0.0239(4) Uani 1 1 d . . .
H33A H 0.8199 0.8281 1.0396 0.036 Uiso 1 1 calc R . .
H33B H 0.8644 0.7237 1.1067 0.036 Uiso 1 1 calc R . .
H33C H 0.7126 0.7092 1.0461 0.036 Uiso 1 1 calc R . .
C34 C 0.9007(2) 0.4548(2) 0.87173(16) 0.0226(4) Uani 1 1 d . . .
H34A H 0.8644 0.4690 0.9260 0.034 Uiso 1 1 calc R . .
H34B H 0.9894 0.4324 0.8931 0.034 Uiso 1 1 calc R . .
H34C H 0.8411 0.3864 0.8277 0.034 Uiso 1 1 calc R . .
C35 C 0.7717(2) 0.4208(2) 0.35639(16) 0.0229(4) Uani 1 1 d . . .
H35A H 0.8619 0.4448 0.3483 0.034 Uiso 1 1 calc R . .
H35B H 0.7081 0.4562 0.3093 0.034 Uiso 1 1 calc R . .
H35C H 0.7470 0.3293 0.3485 0.034 Uiso 1 1 calc R . .

loop_
_atom_site_aniso_label
_atom_site_aniso_U_11
_atom_site_aniso_U_22
_atom_site_aniso_U_33
_atom_site_aniso_U_23
_atom_site_aniso_U_13
_atom_site_aniso_U_12
Pt1 0.01452(4) 0.01566(4) 0.01042(4) 0.00162(3) 0.00402(3) 0.00460(3)
O1 0.0212(7) 0.0214(7) 0.0115(6) 0.0022(5) 0.0046(6) 0.0072(6)
O2 0.0192(7) 0.0203(7) 0.0118(6) 0.0036(5) 0.0035(5) 0.0087(6)
O6 0.0209(8) 0.0190(7) 0.0208(7) 0.0031(6) 0.0026(6) 0.0079(6)
O7 0.0185(7) 0.0199(7) 0.0252(8) -0.0028(6) 0.0064(6) 0.0065(6)
O8 0.0279(8) 0.0254(8) 0.0146(7) 0.0009(6) 0.0068(6) 0.0116(6)
O9 0.0171(7) 0.0206(7) 0.0190(7) 0.0045(6) 0.0038(6) 0.0070(6)
O10 0.0276(8) 0.0305(8) 0.0114(7) -0.0002(6) 0.0008(6) 0.0137(7)
N1 0.0145(8) 0.0142(8) 0.0150(8) 0.0011(6) 0.0051(6) 0.0025(6)
C7 0.0136(9) 0.0202(9) 0.0120(8) 0.0020(7) 0.0030(7) -0.0012(7)
C6 0.0162(9) 0.0239(10) 0.0114(9) 0.0008(7) 0.0031(7) -0.0007(7)
C1 0.0215(10) 0.0260(11) 0.0132(9) -0.0007(8) 0.0059(8) -0.0005(8)
C2 0.0273(11) 0.0275(11) 0.0145(9) -0.0016(8) 0.0079(8) -0.0050(9)
O3 0.0389(10) 0.0357(9) 0.0153(7) -0.0043(7) 0.0121(7) 0.0011(8)
C16 0.0429(15) 0.0295(12) 0.0243(12) -0.0037(9) 0.0181(11) 0.0008(10)
C3 0.0336(13) 0.0284(12) 0.0122(9) 0.0034(8) 0.0044(9) -0.0073(9)
O4 0.0478(11) 0.0364(10) 0.0118(7) 0.0032(7) 0.0072(7) -0.0085(8)
C17 0.066(2) 0.0422(16) 0.0144(11) 0.0011(10) -0.0006(12) -0.0173(14)
C4 0.0303(12) 0.0258(11) 0.0146(10) 0.0066(8) 0.0009(9) -0.0032(9)
O5 0.0427(11) 0.0326(9) 0.0173(8) 0.0104(7) 0.0005(7) 0.0037(8)
C18 0.0305(13) 0.0340(13) 0.0255(12) 0.0146(10) 0.0004(10) 0.0029(10)
C5 0.0244(11) 0.0242(10) 0.0148(9) 0.0036(8) 0.0043(8) 0.0001(8)
C8 0.0159(9) 0.0208(9) 0.0128(9) 0.0034(7) 0.0026(7) 0.0052(7)
C9 0.0129(9) 0.0163(9) 0.0154(9) 0.0022(7) 0.0035(7) 0.0016(7)
C10 0.0133(9) 0.0179(9) 0.0145(9) 0.0017(7) 0.0035(7) 0.0018(7)
C11 0.0160(9) 0.0181(9) 0.0153(9) 0.0022(7) 0.0027(7) 0.0033(7)
C12 0.0141(9) 0.0142(9) 0.0196(10) 0.0037(7) 0.0036(7) 0.0027(7)
C13 0.0152(9) 0.0149(9) 0.0201(10) -0.0001(7) 0.0064(8) 0.0032(7)
C14 0.0152(9) 0.0198(9) 0.0156(9) 0.0008(7) 0.0043(7) 0.0025(7)
C15 0.0148(9) 0.0199(9) 0.0163(9) 0.0029(7) 0.0041(7) 0.0040(7)
C19 0.0228(11) 0.0225(10) 0.0207(10) 0.0056(8) 0.0021(8) 0.0085(8)
C20 0.0221(11) 0.0282(11) 0.0272(11) 0.0044(9) 0.0119(9) 0.0108(9)
C21 0.0340(13) 0.0331(12) 0.0154(10) 0.0046(9) 0.0069(9) 0.0152(10)
C22 0.0164(9) 0.0180(9) 0.0148(9) 0.0012(7) 0.0053(7) 0.0027(7)
C23 0.0184(10) 0.0197(10) 0.0180(10) -0.0003(7) 0.0080(8) 0.0021(7)
C24 0.0182(10) 0.0213(10) 0.0204(10) 0.0037(8) 0.0088(8) 0.0086(8)
C25 0.0180(10) 0.0201(10) 0.0174(9) 0.0045(7) 0.0062(8) 0.0057(7)
C26 0.0156(9) 0.0163(9) 0.0143(9) 0.0019(7) 0.0055(7) 0.0019(7)
C27 0.0159(9) 0.0146(9) 0.0137(9) 0.0015(7) 0.0054(7) 0.0019(7)
C28 0.0160(9) 0.0146(9) 0.0139(9) 0.0023(7) 0.0038(7) 0.0024(7)
C29 0.0183(10) 0.0198(10) 0.0153(9) 0.0027(7) 0.0044(8) 0.0063(7)
C30 0.0221(10) 0.0223(10) 0.0134(9) 0.0012(7) 0.0059(8) 0.0078(8)
C31 0.0197(10) 0.0190(9) 0.0123(9) 0.0011(7) 0.0015(7) 0.0047(7)
C32 0.0163(9) 0.0167(9) 0.0162(9) 0.0029(7) 0.0033(7) 0.0047(7)
C33 0.0288(12) 0.0306(12) 0.0123(9) -0.0007(8) 0.0040(8) 0.0083(9)
C34 0.0265(11) 0.0206(10) 0.0212(10) 0.0041(8) 0.0032(9) 0.0102(8)
C35 0.0232(11) 0.0282(11) 0.0204(10) -0.0006(8) 0.0091(9) 0.0093(9)

loop_
_atom_type_symbol
_atom_type_description
_atom_type_scat_dispersion_real
_atom_type_scat_dispersion_imag
_atom_type_scat_source
C C 0.0033 0.0016 'International Tables Vol C Tables 4.2.6.8 and 6.1.1.4'
H H 0.0000 0.0000 'International Tables Vol C Tables 4.2.6.8 and 6.1.1.4'
N N 0.0061 0.0033 'International Tables Vol C Tables 4.2.6.8 and 6.1.1.4'
O O 0.0106 0.0060 'International Tables Vol C Tables 4.2.6.8 and 6.1.1.4'
Pt Pt -1.7033 8.3905 'International Tables Vol C Tables 4.2.6.8 and 6.1.1.4'

loop_
_geom_angle_atom_site_label_1
_geom_angle_atom_site_label_2
_geom_angle_atom_site_label_3
_geom_angle
_geom_angle_site_symmetry_1
_geom_angle_site_symmetry_3
_geom_angle_publ_flag
C28 Pt1 N1 81.22(8) . . ?
C28 Pt1 O2 93.38(7) . . ?
N1 Pt1 O2 174.51(6) . . ?
C28 Pt1 O1 175.31(7) . . ?
N1 Pt1 O1 94.32(6) . . ?
O2 Pt1 O1 91.06(6) . . ?
C7 O1 Pt1 124.14(13) . . ?
C9 O2 Pt1 125.00(13) . . ?
C12 O6 C19 116.34(16) . . ?
C13 O7 C20 111.72(16) . . ?
C14 O8 C21 116.18(17) . . ?
C32 O9 C34 114.71(16) . . ?
C31 O10 C33 115.69(17) . . ?
C22 N1 C26 120.22(18) . . ?
C22 N1 Pt1 122.37(14) . . ?
C26 N1 Pt1 117.41(13) . . ?
O1 C7 C8 124.52(18) . . ?
O1 C7 C6 115.46(18) . . ?
C8 C7 C6 120.02(18) . . ?
C1 C6 C5 119.89(19) . . ?
C1 C6 C7 118.18(19) . . ?
C5 C6 C7 121.9(2) . . ?
C2 C1 C6 120.2(2) . . ?
O3 C2 C1 123.8(2) . . ?
O3 C2 C3 116.0(2) . . ?
C1 C2 C3 120.2(2) . . ?
C2 O3 C16 116.37(18) . . ?
O4 C3 C4 120.4(2) . . ?
O4 C3 C2 119.8(2) . . ?
C4 C3 C2 119.7(2) . . ?
C3 O4 C17 112.88(19) . . ?
O5 C4 C3 116.6(2) . . ?
O5 C4 C5 123.5(2) . . ?
C3 C4 C5 119.9(2) . . ?
C4 O5 C18 116.63(18) . . ?
C6 C5 C4 120.0(2) . . ?
C9 C8 C7 127.41(19) . . ?
O2 C9 C8 126.04(19) . . ?
O2 C9 C10 113.86(17) . . ?
C8 C9 C10 120.09(18) . . ?
C15 C10 C11 119.87(19) . . ?
C15 C10 C9 118.30(18) . . ?
C11 C10 C9 121.83(18) . . ?
C12 C11 C10 119.78(19) . . ?
O6 C12 C11 123.68(19) . . ?
O6 C12 C13 115.97(18) . . ?
C11 C12 C13 120.35(19) . . ?
O7 C13 C12 120.57(18) . . ?
O7 C13 C14 119.60(18) . . ?
C12 C13 C14 119.82(18) . . ?
O8 C14 C15 124.45(19) . . ?
O8 C14 C13 115.86(18) . . ?
C15 C14 C13 119.69(19) . . ?
C14 C15 C10 120.40(19) . . ?
N1 C22 C23 123.23(19) . . ?
C22 C23 C24 116.99(19) . . ?
C22 C23 C35 119.75(19) . . ?
C24 C23 C35 123.25(19) . . ?
C23 C24 C25 120.23(19) . . ?
C26 C25 C24 120.39(19) . . ?
N1 C26 C25 118.93(18) . . ?
N1 C26 C27 112.28(17) . . ?
C25 C26 C27 128.79(19) . . ?
C32 C27 C28 120.51(18) . . ?
C32 C27 C26 125.62(18) . . ?
C28 C27 C26 113.86(17) . . ?
C29 C28 C27 118.12(18) . . ?
C29 C28 Pt1 126.91(16) . . ?
C27 C28 Pt1 114.95(14) . . ?
C30 C29 C28 121.42(19) . . ?
C31 C30 C29 120.29(19) . . ?
O10 C31 C30 124.80(19) . . ?
O10 C31 C32 115.32(18) . . ?
C30 C31 C32 119.87(19) . . ?
O9 C32 C27 120.27(18) . . ?
O9 C32 C31 119.88(18) . . ?
C27 C32 C31 119.60(18) . . ?

loop_
_geom_bond_atom_site_label_1
_geom_bond_atom_site_label_2
_geom_bond_distance
_geom_bond_site_symmetry_2
_geom_bond_publ_flag
Pt1 C28 1.970(2) . ?
Pt1 N1 1.9844(17) . ?
Pt1 O2 1.9989(15) . ?
Pt1 O1 2.0890(15) . ?
O1 C7 1.283(2) . ?
O2 C9 1.292(2) . ?
O6 C12 1.374(2) . ?
O6 C19 1.432(3) . ?
O7 C13 1.380(2) . ?
O7 C20 1.438(3) . ?
O8 C14 1.364(2) . ?
O8 C21 1.440(3) . ?
O9 C32 1.385(2) . ?
O9 C34 1.438(3) . ?
O10 C31 1.383(2) . ?
O10 C33 1.433(3) . ?
N1 C22 1.347(3) . ?
N1 C26 1.373(3) . ?
C7 C8 1.404(3) . ?
C7 C6 1.495(3) . ?
C6 C1 1.394(3) . ?
C6 C5 1.400(3) . ?
C1 C2 1.389(3) . ?
C2 O3 1.365(3) . ?
C2 C3 1.406(4) . ?
O3 C16 1.433(3) . ?
C3 O4 1.381(3) . ?
C3 C4 1.395(4) . ?
O4 C17 1.438(3) . ?
C4 O5 1.372(3) . ?
C4 C5 1.401(3) . ?
O5 C18 1.436(3) . ?
C8 C9 1.396(3) . ?
C9 C10 1.492(3) . ?
C10 C15 1.397(3) . ?
C10 C11 1.402(3) . ?
C11 C12 1.392(3) . ?
C12 C13 1.396(3) . ?
C13 C14 1.406(3) . ?
C14 C15 1.389(3) . ?
C22 C23 1.390(3) . ?
C23 C24 1.393(3) . ?
C23 C35 1.502(3) . ?
C24 C25 1.394(3) . ?
C25 C26 1.393(3) . ?
C26 C27 1.477(3) . ?
C27 C32 1.404(3) . ?
C27 C28 1.421(3) . ?
C28 C29 1.395(3) . ?
C29 C30 1.394(3) . ?
C30 C31 1.388(3) . ?
C31 C32 1.408(3) . ?
